data_1514739
loop_
_publ_author_name
'Armstrong, David R.'
'Baillie, Sharon E.'
'Blair, Victoria L.'
'Chabloz, Nicolas G.'
'Diez, Josefina'
'Garcia-Alvarez, Joaquin'
'Kennedy, Alan R.'
'Robertson, Stuart D.'
'Hevia, Eva'

_publ_section_title
;
 Alkali-metal-mediated zincation (AMMZn) meets N-heterocyclic carbene
 (NHC) chemistry: Zn--H exchange reactions and structural authentication
 of a dinuclear Au(i) complex with a NHC anion
;
_journal_issue 11
_journal_name_full 'Chemical Science'
_journal_page_first 4259
_journal_paper_doi 10.1039/c3sc52101j
_journal_volume 4
_journal_year 2013
_chemical_formula_sum 'C35 H54 N2 Zn'
_chemical_formula_weight 568.17
_chemical_name_systematic
;
?
;
_space_group_IT_number 2
_symmetry_cell_setting triclinic
_symmetry_space_group_name_Hall '-P 1'
_symmetry_space_group_name_H-M 'P -1'
_atom_sites_solution_hydrogens geom
_atom_sites_solution_primary direct
_atom_sites_solution_secondary difmap
_audit_creation_method SHELXL-97
_cell_angle_alpha 90.336(4)
_cell_angle_beta 103.989(4)
_cell_angle_gamma 118.932(5)
_cell_formula_units_Z 2
_cell_length_a 9.7795(5)
_cell_length_b 10.1033(5)
_cell_length_c 20.1669(8)
_cell_measurement_reflns_used 8451
_cell_measurement_temperature 123(2)
_cell_measurement_theta_max 69.1158
_cell_measurement_theta_min 3.9471
_cell_volume 1674.40(17)
_computing_structure_refinement 'SHELXL-97 (Sheldrick, 2008)'
_diffrn_ambient_temperature 123(2)
_diffrn_measured_fraction_theta_full 0.973
_diffrn_measured_fraction_theta_max 0.973
_diffrn_measurement_device_type 'Oxford Diffraction Gemini S'
_diffrn_measurement_method 'omega scans'
_diffrn_radiation_monochromator graphite
_diffrn_radiation_source 'fine-focus sealed tube'
_diffrn_radiation_type CuK\a
_diffrn_radiation_wavelength 1.54180
_diffrn_reflns_av_R_equivalents 0.0157
_diffrn_reflns_av_sigmaI/netI 0.0312
_diffrn_reflns_limit_h_max 11
_diffrn_reflns_limit_h_min -11
_diffrn_reflns_limit_k_max 12
_diffrn_reflns_limit_k_min -12
_diffrn_reflns_limit_l_max 24
_diffrn_reflns_limit_l_min -17
_diffrn_reflns_number 11997
_diffrn_reflns_theta_full 69.04
_diffrn_reflns_theta_max 69.04
_diffrn_reflns_theta_min 5.05
_exptl_absorpt_coefficient_mu 1.173
_exptl_absorpt_correction_T_max 1.00000
_exptl_absorpt_correction_T_min 0.82536
_exptl_absorpt_correction_type multi-scan
_exptl_absorpt_process_details
;
CrysAlisPro, Agilent Technologies,
Version 1.171.34.46 (release 25-11-2010 CrysAlis171 .NET)
(compiled Nov 25 2010,17:55:46)
Empirical absorption correction using spherical harmonics,
implemented in SCALE3 ABSPACK scaling algorithm.
;
_exptl_crystal_colour yellow
_exptl_crystal_density_diffrn 1.127
_exptl_crystal_density_method 'not measured'
_exptl_crystal_description block
_exptl_crystal_F_000 616
_exptl_crystal_size_max 0.2
_exptl_crystal_size_mid 0.2
_exptl_crystal_size_min 0.15
_refine_diff_density_max 0.792
_refine_diff_density_min -0.405
_refine_diff_density_rms 0.049
_refine_ls_extinction_method none
_refine_ls_goodness_of_fit_ref 1.094
_refine_ls_hydrogen_treatment mixed
_refine_ls_matrix_type full
_refine_ls_number_parameters 365
_refine_ls_number_reflns 6087
_refine_ls_number_restraints 0
_refine_ls_restrained_S_all 1.094
_refine_ls_R_factor_all 0.0425
_refine_ls_R_factor_gt 0.0388
_refine_ls_shift/su_max 0.002
_refine_ls_shift/su_mean 0.000
_refine_ls_structure_factor_coef Fsqd
_refine_ls_weighting_details 'calc w=1/[\s^2^(Fo^2^)+(0.0347P)^2^+1.2491P] where P=(Fo^2^+2Fc^2^)/3'
_refine_ls_weighting_scheme calc
_refine_ls_wR_factor_gt 0.0963
_refine_ls_wR_factor_ref 0.0989
_reflns_number_gt 5646
_reflns_number_total 6087
_reflns_threshold_expression I>2\s(I)
_cod_data_source_file c3sc52101j.txt
_cod_data_source_block seb549r
_cod_original_cell_volume 1674.40(14)
_cod_original_sg_symbol_H-M P-1
_cod_database_code 1514739

loop_
_symmetry_equiv_pos_as_xyz
'x, y, z'
'-x, -y, -z'

loop_
_atom_site_label
_atom_site_type_symbol
_atom_site_fract_x
_atom_site_fract_y
_atom_site_fract_z
_atom_site_U_iso_or_equiv
_atom_site_adp_type
_atom_site_occupancy
_atom_site_symmetry_multiplicity
_atom_site_calc_flag
_atom_site_refinement_flags
Zn1 Zn 1.05894(3) 0.37619(3) 0.235952(14) 0.02509(9) Uani 1 1 d .
N1 N 0.8027(2) 0.02483(18) 0.21322(8) 0.0222(3) Uani 1 1 d .
N2 N 0.73903(19) 0.14822(19) 0.27420(8) 0.0241(4) Uani 1 1 d .
C1 C 0.8572(2) 0.1683(2) 0.24427(10) 0.0214(4) Uani 1 1 d .
C2 C 0.6545(3) -0.0806(2) 0.22342(11) 0.0265(4) Uani 1 1 d .
C3 C 0.6140(3) -0.0034(2) 0.26116(11) 0.0288(5) Uani 1 1 d .
C4 C 0.8929(3) -0.0180(2) 0.17903(11) 0.0271(4) Uani 1 1 d .
C5 C 0.8244(3) -0.0826(2) 0.10969(12) 0.0353(5) Uani 1 1 d .
C6 C 0.9140(4) -0.1253(3) 0.07917(15) 0.0496(7) Uani 1 1 d .
H6 H 0.8711 -0.1697 0.0320 0.060 Uiso 1 1 calc R
C7 C 1.0622(4) -0.1044(3) 0.11582(17) 0.0553(8) Uani 1 1 d .
H7 H 1.1213 -0.1333 0.0937 0.066 Uiso 1 1 calc R
C8 C 1.1261(3) -0.0420(3) 0.18444(16) 0.0465(7) Uani 1 1 d .
H8 H 1.2289 -0.0288 0.2091 0.056 Uiso 1 1 calc R
C9 C 1.0435(3) 0.0025(2) 0.21873(12) 0.0319(5) Uani 1 1 d .
C10 C 1.1110(3) 0.0623(3) 0.29553(13) 0.0367(5) Uani 1 1 d .
H10 H 1.0967 0.1524 0.3028 0.044 Uiso 1 1 calc R
C11 C 1.0148(3) -0.0578(3) 0.33706(13) 0.0441(6) Uani 1 1 d .
H11A H 0.8989 -0.0909 0.3192 0.066 Uiso 1 1 calc R
H11B H 1.0534 -0.0134 0.3858 0.066 Uiso 1 1 calc R
H11C H 1.0305 -0.1458 0.3328 0.066 Uiso 1 1 calc R
C12 C 1.2920(3) 0.1157(3) 0.32462(18) 0.0593(8) Uani 1 1 d .
H12A H 1.3083 0.0275 0.3234 0.089 Uiso 1 1 calc R
H12B H 1.3302 0.1655 0.3724 0.089 Uiso 1 1 calc R
H12C H 1.3535 0.1885 0.2967 0.089 Uiso 1 1 calc R
C13 C 0.6588(3) -0.1131(3) 0.06652(12) 0.0437(6) Uani 1 1 d .
H13 H 0.6214 -0.0588 0.0928 0.052 Uiso 1 1 calc R
C14 C 0.5339(4) -0.2846(3) 0.05423(15) 0.0546(7) Uani 1 1 d .
H14A H 0.5667 -0.3399 0.0274 0.082 Uiso 1 1 calc R
H14B H 0.4266 -0.3013 0.0287 0.082 Uiso 1 1 calc R
H14C H 0.5285 -0.3222 0.0988 0.082 Uiso 1 1 calc R
C15 C 0.6652(5) -0.0536(4) -0.00323(14) 0.0719(10) Uani 1 1 d .
H15A H 0.7448 0.0559 0.0046 0.108 Uiso 1 1 calc R
H15B H 0.5576 -0.0702 -0.0282 0.108 Uiso 1 1 calc R
H15C H 0.6972 -0.1085 -0.0307 0.108 Uiso 1 1 calc R
C16 C 0.7461(2) 0.2638(2) 0.32034(11) 0.0296(5) Uani 1 1 d .
C17 C 0.7305(2) 0.3844(2) 0.29318(13) 0.0340(5) Uani 1 1 d .
C18 C 0.7311(3) 0.4884(3) 0.33972(16) 0.0479(7) Uani 1 1 d .
H18 H 0.7219 0.5727 0.3236 0.057 Uiso 1 1 calc R
C19 C 0.7449(3) 0.4713(3) 0.40795(16) 0.0553(8) Uani 1 1 d .
H19 H 0.7424 0.5422 0.4381 0.066 Uiso 1 1 calc R
C20 C 0.7622(3) 0.3532(3) 0.43311(14) 0.0498(7) Uani 1 1 d .
H20 H 0.7729 0.3440 0.4807 0.060 Uiso 1 1 calc R
C21 C 0.7645(3) 0.2458(3) 0.39004(12) 0.0365(5) Uani 1 1 d .
C22 C 0.7839(3) 0.1170(3) 0.42078(12) 0.0418(6) Uani 1 1 d .
H22 H 0.7902 0.0558 0.3836 0.050 Uiso 1 1 calc R
C23 C 0.6371(4) 0.0106(4) 0.44602(17) 0.0646(9) Uani 1 1 d .
H23A H 0.6335 0.0660 0.4850 0.097 Uiso 1 1 calc R
H23B H 0.6468 -0.0775 0.4608 0.097 Uiso 1 1 calc R
H23C H 0.5370 -0.0250 0.4084 0.097 Uiso 1 1 calc R
C24 C 0.9388(3) 0.1750(4) 0.48044(15) 0.0626(9) Uani 1 1 d .
H24A H 1.0340 0.2360 0.4637 0.094 Uiso 1 1 calc R
H24B H 0.9444 0.0878 0.4990 0.094 Uiso 1 1 calc R
H24C H 0.9372 0.2385 0.5169 0.094 Uiso 1 1 calc R
C25 C 0.7065(3) 0.3996(3) 0.21731(13) 0.0372(5) Uani 1 1 d .
H25 H 0.7760 0.3675 0.2008 0.045 Uiso 1 1 calc R
C26 C 0.5329(4) 0.2914(4) 0.17693(16) 0.0793(11) Uani 1 1 d .
H26A H 0.5034 0.1869 0.1856 0.119 Uiso 1 1 calc R
H26B H 0.5213 0.2968 0.1275 0.119 Uiso 1 1 calc R
H26C H 0.4609 0.3201 0.1914 0.119 Uiso 1 1 calc R
C27 C 0.7592(4) 0.5611(3) 0.20262(18) 0.0731(10) Uani 1 1 d .
H27A H 0.6833 0.5913 0.2117 0.110 Uiso 1 1 calc R
H27B H 0.7594 0.5664 0.1541 0.110 Uiso 1 1 calc R
H27C H 0.8689 0.6305 0.2325 0.110 Uiso 1 1 calc R
C28 C 1.2257(3) 0.5207(2) 0.32239(12) 0.0307(5) Uani 1 1 d .
C29 C 1.2039(3) 0.6605(3) 0.32713(15) 0.0499(7) Uani 1 1 d .
H29A H 1.0957 0.6286 0.3324 0.075 Uiso 1 1 calc R
H29B H 1.2148 0.7073 0.2849 0.075 Uiso 1 1 calc R
H29C H 1.2872 0.7348 0.3671 0.075 Uiso 1 1 calc R
C30 C 1.2155(3) 0.4562(3) 0.39005(12) 0.0444(6) Uani 1 1 d .
H30A H 1.2291 0.3664 0.3885 0.067 Uiso 1 1 calc R
H30B H 1.1091 0.4267 0.3970 0.067 Uiso 1 1 calc R
H30C H 1.3016 0.5341 0.4283 0.067 Uiso 1 1 calc R
C31 C 1.3957(3) 0.5736(3) 0.31515(15) 0.0468(6) Uani 1 1 d .
H31A H 1.4771 0.6513 0.3544 0.070 Uiso 1 1 calc R
H31B H 1.4056 0.6171 0.2721 0.070 Uiso 1 1 calc R
H31C H 1.4136 0.4862 0.3143 0.070 Uiso 1 1 calc R
C32 C 1.0594(3) 0.4122(3) 0.13697(12) 0.0383(6) Uani 1 1 d .
C33 C 0.8888(4) 0.3428(4) 0.08769(14) 0.0697(9) Uani 1 1 d .
H33A H 0.8955 0.3474 0.0400 0.104 Uiso 1 1 calc R
H33B H 0.8373 0.4003 0.0975 0.104 Uiso 1 1 calc R
H33C H 0.8238 0.2360 0.0939 0.104 Uiso 1 1 calc R
C34 C 1.1501(4) 0.5838(3) 0.13308(15) 0.0568(8) Uani 1 1 d .
H34A H 1.2616 0.6302 0.1633 0.085 Uiso 1 1 calc R
H34B H 1.0939 0.6315 0.1481 0.085 Uiso 1 1 calc R
H34C H 1.1529 0.5996 0.0854 0.085 Uiso 1 1 calc R
C35 C 1.1495(5) 0.3437(4) 0.11127(17) 0.0685(10) Uani 1 1 d .
H35A H 1.1517 0.3636 0.0639 0.103 Uiso 1 1 calc R
H35B H 1.0934 0.2331 0.1121 0.103 Uiso 1 1 calc R
H35C H 1.2611 0.3903 0.1413 0.103 Uiso 1 1 calc R
H2 H 0.604(3) -0.181(3) 0.2058(12) 0.026(6) Uiso 1 1 d .
H3 H 0.528(3) -0.037(3) 0.2793(13) 0.036(7) Uiso 1 1 d .

loop_
_atom_site_aniso_label
_atom_site_aniso_U_11
_atom_site_aniso_U_22
_atom_site_aniso_U_33
_atom_site_aniso_U_23
_atom_site_aniso_U_13
_atom_site_aniso_U_12
Zn1 0.03022(16) 0.02290(15) 0.02480(16) 0.00522(11) 0.01090(11) 0.01382(12)
N1 0.0268(8) 0.0224(8) 0.0197(8) 0.0032(6) 0.0082(7) 0.0133(7)
N2 0.0217(8) 0.0247(9) 0.0233(9) -0.0040(7) 0.0050(7) 0.0103(7)
C1 0.0244(10) 0.0243(10) 0.0170(9) 0.0028(7) 0.0040(7) 0.0142(8)
C2 0.0270(10) 0.0224(10) 0.0255(11) -0.0006(8) 0.0069(8) 0.0091(9)
C3 0.0220(10) 0.0284(11) 0.0298(12) -0.0025(9) 0.0080(9) 0.0077(9)
C4 0.0366(11) 0.0193(9) 0.0335(12) 0.0081(8) 0.0205(9) 0.0152(9)
C5 0.0558(15) 0.0239(11) 0.0323(12) 0.0066(9) 0.0241(11) 0.0192(11)
C6 0.083(2) 0.0319(13) 0.0494(16) 0.0074(11) 0.0441(15) 0.0286(14)
C7 0.078(2) 0.0342(14) 0.085(2) 0.0177(14) 0.0630(19) 0.0329(14)
C8 0.0442(14) 0.0295(12) 0.084(2) 0.0176(13) 0.0389(14) 0.0224(11)
C9 0.0341(12) 0.0188(10) 0.0499(14) 0.0108(9) 0.0222(10) 0.0137(9)
C10 0.0309(12) 0.0288(11) 0.0512(15) 0.0053(10) 0.0059(10) 0.0181(10)
C11 0.0476(15) 0.0464(15) 0.0396(14) 0.0098(11) 0.0081(11) 0.0262(12)
C12 0.0338(14) 0.0467(16) 0.091(2) 0.0086(15) 0.0031(14) 0.0214(13)
C13 0.0689(18) 0.0399(13) 0.0218(12) -0.0009(10) 0.0100(11) 0.0281(13)
C14 0.0622(18) 0.0475(16) 0.0401(15) -0.0082(12) 0.0075(13) 0.0202(14)
C15 0.123(3) 0.0614(19) 0.0233(14) 0.0037(13) 0.0146(16) 0.043(2)
C16 0.0181(9) 0.0300(11) 0.0351(12) -0.0112(9) 0.0068(8) 0.0082(9)
C17 0.0192(10) 0.0278(11) 0.0500(14) -0.0084(10) 0.0094(9) 0.0082(9)
C18 0.0290(12) 0.0312(13) 0.079(2) -0.0154(12) 0.0169(12) 0.0108(10)
C19 0.0380(14) 0.0495(16) 0.066(2) -0.0312(14) 0.0180(13) 0.0116(12)
C20 0.0349(13) 0.0576(17) 0.0439(15) -0.0222(13) 0.0126(11) 0.0129(12)
C21 0.0213(10) 0.0445(13) 0.0329(12) -0.0113(10) 0.0083(9) 0.0082(10)
C22 0.0375(13) 0.0526(15) 0.0263(12) -0.0026(11) 0.0105(10) 0.0152(12)
C23 0.0477(17) 0.0572(18) 0.064(2) -0.0027(15) 0.0233(15) 0.0041(14)
C24 0.0470(16) 0.073(2) 0.0398(16) 0.0190(14) 0.0059(12) 0.0117(15)
C25 0.0331(12) 0.0284(11) 0.0521(15) -0.0007(10) 0.0121(11) 0.0168(10)
C26 0.0508(18) 0.093(3) 0.0431(18) -0.0065(17) -0.0013(14) 0.0038(18)
C27 0.089(2) 0.0370(16) 0.074(2) 0.0090(15) -0.0103(18) 0.0314(17)
C28 0.0272(11) 0.0262(11) 0.0346(12) -0.0016(9) 0.0085(9) 0.0103(9)
C29 0.0407(14) 0.0349(13) 0.0648(18) -0.0117(12) 0.0033(13) 0.0172(12)
C30 0.0414(14) 0.0508(15) 0.0312(13) -0.0028(11) 0.0072(10) 0.0172(12)
C31 0.0303(12) 0.0450(15) 0.0577(17) 0.0020(12) 0.0138(11) 0.0126(11)
C32 0.0654(16) 0.0344(12) 0.0255(12) 0.0121(9) 0.0225(11) 0.0282(12)
C33 0.093(3) 0.080(2) 0.0211(14) 0.0107(14) 0.0081(14) 0.036(2)
C34 0.099(2) 0.0404(15) 0.0462(16) 0.0231(12) 0.0380(16) 0.0378(16)
C35 0.129(3) 0.0561(18) 0.066(2) 0.0333(16) 0.072(2) 0.060(2)

loop_
_atom_type_symbol
_atom_type_description
_atom_type_scat_dispersion_real
_atom_type_scat_dispersion_imag
_atom_type_scat_source
Zn Zn -1.5491 0.6778 'International Tables Vol C Tables 4.2.6.8 and 6.1.1.4'
N N 0.0311 0.0180 'International Tables Vol C Tables 4.2.6.8 and 6.1.1.4'
C C 0.0181 0.0091 'International Tables Vol C Tables 4.2.6.8 and 6.1.1.4'
H H 0.0000 0.0000 'International Tables Vol C Tables 4.2.6.8 and 6.1.1.4'

loop_
_geom_angle_atom_site_label_1
_geom_angle_atom_site_label_2
_geom_angle_atom_site_label_3
_geom_angle
C28 Zn1 C32 126.14(10)
C28 Zn1 C1 120.08(8)
C32 Zn1 C1 113.75(9)
C1 N1 C2 111.74(16)
C1 N1 C4 125.02(16)
C2 N1 C4 123.01(16)
C1 N2 C3 111.63(16)
C1 N2 C16 125.58(16)
C3 N2 C16 122.49(17)
N2 C1 N1 103.20(16)
N2 C1 Zn1 128.19(14)
N1 C1 Zn1 128.10(14)
C3 C2 N1 106.66(18)
C3 C2 H2 131.9(14)
N1 C2 H2 121.4(14)
C2 C3 N2 106.76(18)
C2 C3 H3 130.2(16)
N2 C3 H3 122.9(16)
C5 C4 C9 123.3(2)
C5 C4 N1 118.80(19)
C9 C4 N1 117.88(19)
C4 C5 C6 116.9(2)
C4 C5 C13 124.5(2)
C6 C5 C13 118.6(2)
C7 C6 C5 121.4(3)
C7 C6 H6 119.3
C5 C6 H6 119.3
C6 C7 C8 120.4(2)
C6 C7 H7 119.8
C8 C7 H7 119.8
C7 C8 C9 121.6(3)
C7 C8 H8 119.2
C9 C8 H8 119.2
C8 C9 C4 116.4(2)
C8 C9 C10 120.9(2)
C4 C9 C10 122.67(19)
C9 C10 C12 114.1(2)
C9 C10 C11 110.94(19)
C12 C10 C11 109.1(2)
C9 C10 H10 107.5
C12 C10 H10 107.5
C11 C10 H10 107.5
C10 C11 H11A 109.5
C10 C11 H11B 109.5
H11A C11 H11B 109.5
C10 C11 H11C 109.5
H11A C11 H11C 109.5
H11B C11 H11C 109.5
C10 C12 H12A 109.5
C10 C12 H12B 109.5
H12A C12 H12B 109.5
C10 C12 H12C 109.5
H12A C12 H12C 109.5
H12B C12 H12C 109.5
C5 C13 C14 110.7(2)
C5 C13 C15 112.2(2)
C14 C13 C15 109.5(2)
C5 C13 H13 108.1
C14 C13 H13 108.1
C15 C13 H13 108.1
C13 C14 H14A 109.5
C13 C14 H14B 109.5
H14A C14 H14B 109.5
C13 C14 H14C 109.5
H14A C14 H14C 109.5
H14B C14 H14C 109.5
C13 C15 H15A 109.5
C13 C15 H15B 109.5
H15A C15 H15B 109.5
C13 C15 H15C 109.5
H15A C15 H15C 109.5
H15B C15 H15C 109.5
C21 C16 C17 123.3(2)
C21 C16 N2 117.5(2)
C17 C16 N2 119.1(2)
C16 C17 C18 116.4(2)
C16 C17 C25 122.47(19)
C18 C17 C25 121.1(2)
C19 C18 C17 121.5(3)
C19 C18 H18 119.3
C17 C18 H18 119.3
C20 C19 C18 120.7(2)
C20 C19 H19 119.7
C18 C19 H19 119.7
C19 C20 C21 121.2(3)
C19 C20 H20 119.4
C21 C20 H20 119.4
C16 C21 C20 116.9(2)
C16 C21 C22 124.2(2)
C20 C21 C22 118.9(2)
C21 C22 C24 112.7(2)
C21 C22 C23 111.1(2)
C24 C22 C23 109.0(2)
C21 C22 H22 108.0
C24 C22 H22 108.0
C23 C22 H22 108.0
C22 C23 H23A 109.5
C22 C23 H23B 109.5
H23A C23 H23B 109.5
C22 C23 H23C 109.5
H23A C23 H23C 109.5
H23B C23 H23C 109.5
C22 C24 H24A 109.5
C22 C24 H24B 109.5
H24A C24 H24B 109.5
C22 C24 H24C 109.5
H24A C24 H24C 109.5
H24B C24 H24C 109.5
C26 C25 C27 111.1(3)
C26 C25 C17 110.4(2)
C27 C25 C17 113.7(2)
C26 C25 H25 107.1
C27 C25 H25 107.1
C17 C25 H25 107.1
C25 C26 H26A 109.5
C25 C26 H26B 109.5
H26A C26 H26B 109.5
C25 C26 H26C 109.5
H26A C26 H26C 109.5
H26B C26 H26C 109.5
C25 C27 H27A 109.5
C25 C27 H27B 109.5
H27A C27 H27B 109.5
C25 C27 H27C 109.5
H27A C27 H27C 109.5
H27B C27 H27C 109.5
C30 C28 C31 108.1(2)
C30 C28 C29 107.6(2)
C31 C28 C29 108.4(2)
C30 C28 Zn1 115.92(15)
C31 C28 Zn1 108.72(16)
C29 C28 Zn1 107.84(16)
C28 C29 H29A 109.5
C28 C29 H29B 109.5
H29A C29 H29B 109.5
C28 C29 H29C 109.5
H29A C29 H29C 109.5
H29B C29 H29C 109.5
C28 C30 H30A 109.5
C28 C30 H30B 109.5
H30A C30 H30B 109.5
C28 C30 H30C 109.5
H30A C30 H30C 109.5
H30B C30 H30C 109.5
C28 C31 H31A 109.5
C28 C31 H31B 109.5
H31A C31 H31B 109.5
C28 C31 H31C 109.5
H31A C31 H31C 109.5
H31B C31 H31C 109.5
C33 C32 C35 108.4(3)
C33 C32 C34 108.1(2)
C35 C32 C34 107.1(2)
C33 C32 Zn1 112.93(18)
C35 C32 Zn1 109.82(17)
C34 C32 Zn1 110.30(16)
C32 C33 H33A 109.5
C32 C33 H33B 109.5
H33A C33 H33B 109.5
C32 C33 H33C 109.5
H33A C33 H33C 109.5
H33B C33 H33C 109.5
C32 C34 H34A 109.5
C32 C34 H34B 109.5
H34A C34 H34B 109.5
C32 C34 H34C 109.5
H34A C34 H34C 109.5
H34B C34 H34C 109.5
C32 C35 H35A 109.5
C32 C35 H35B 109.5
H35A C35 H35B 109.5
C32 C35 H35C 109.5
H35A C35 H35C 109.5
H35B C35 H35C 109.5

loop_
_geom_bond_atom_site_label_1
_geom_bond_atom_site_label_2
_geom_bond_distance
Zn1 C28 2.030(2)
Zn1 C32 2.032(2)
Zn1 C1 2.118(2)
N1 C1 1.363(2)
N1 C2 1.390(3)
N1 C4 1.450(2)
N2 C1 1.361(2)
N2 C3 1.392(3)
N2 C16 1.454(2)
C2 C3 1.335(3)
C2 H2 0.91(2)
C3 H3 0.91(3)
C4 C5 1.394(3)
C4 C9 1.409(3)
C5 C6 1.398(3)
C5 C13 1.519(4)
C6 C7 1.370(4)
C6 H6 0.9500
C7 C8 1.376(4)
C7 H7 0.9500
C8 C9 1.396(3)
C8 H8 0.9500
C9 C10 1.519(3)
C10 C12 1.530(3)
C10 C11 1.532(3)
C10 H10 1.0000
C11 H11A 0.9800
C11 H11B 0.9800
C11 H11C 0.9800
C12 H12A 0.9800
C12 H12B 0.9800
C12 H12C 0.9800
C13 C14 1.536(4)
C13 C15 1.536(4)
C13 H13 1.0000
C14 H14A 0.9800
C14 H14B 0.9800
C14 H14C 0.9800
C15 H15A 0.9800
C15 H15B 0.9800
C15 H15C 0.9800
C16 C21 1.398(3)
C16 C17 1.398(3)
C17 C18 1.402(3)
C17 C25 1.511(4)
C18 C19 1.370(4)
C18 H18 0.9500
C19 C20 1.368(4)
C19 H19 0.9500
C20 C21 1.398(3)
C20 H20 0.9500
C21 C22 1.518(4)
C22 C24 1.529(3)
C22 C23 1.531(4)
C22 H22 1.0000
C23 H23A 0.9800
C23 H23B 0.9800
C23 H23C 0.9800
C24 H24A 0.9800
C24 H24B 0.9800
C24 H24C 0.9800
C25 C26 1.506(4)
C25 C27 1.511(3)
C25 H25 1.0000
C26 H26A 0.9800
C26 H26B 0.9800
C26 H26C 0.9800
C27 H27A 0.9800
C27 H27B 0.9800
C27 H27C 0.9800
C28 C30 1.520(3)
C28 C31 1.526(3)
C28 C29 1.533(3)
C29 H29A 0.9800
C29 H29B 0.9800
C29 H29C 0.9800
C30 H30A 0.9800
C30 H30B 0.9800
C30 H30C 0.9800
C31 H31A 0.9800
C31 H31B 0.9800
C31 H31C 0.9800
C32 C33 1.524(4)
C32 C35 1.526(4)
C32 C34 1.532(3)
C33 H33A 0.9800
C33 H33B 0.9800
C33 H33C 0.9800
C34 H34A 0.9800
C34 H34B 0.9800
C34 H34C 0.9800
C35 H35A 0.9800
C35 H35B 0.9800
C35 H35C 0.9800

loop_
_geom_torsion_atom_site_label_1
_geom_torsion_atom_site_label_2
_geom_torsion_atom_site_label_3
_geom_torsion_atom_site_label_4
_geom_torsion
C3 N2 C1 N1 -0.7(2)
C16 N2 C1 N1 173.06(18)
C3 N2 C1 Zn1 171.54(14)
C16 N2 C1 Zn1 -14.6(3)
C2 N1 C1 N2 0.3(2)
C4 N1 C1 N2 -174.23(17)
C2 N1 C1 Zn1 -171.95(14)
C4 N1 C1 Zn1 13.5(3)
C28 Zn1 C1 N2 59.66(19)
C32 Zn1 C1 N2 -118.64(17)
C28 Zn1 C1 N1 -129.90(16)
C32 Zn1 C1 N1 51.81(19)
C1 N1 C2 C3 0.2(2)
C4 N1 C2 C3 174.89(18)
N1 C2 C3 N2 -0.6(2)
C1 N2 C3 C2 0.9(2)
C16 N2 C3 C2 -173.14(19)
C1 N1 C4 C5 -121.8(2)
C2 N1 C4 C5 64.2(3)
C1 N1 C4 C9 60.6(3)
C2 N1 C4 C9 -113.3(2)
C9 C4 C5 C6 -1.3(3)
N1 C4 C5 C6 -178.66(18)
C9 C4 C5 C13 176.9(2)
N1 C4 C5 C13 -0.4(3)
C4 C5 C6 C7 0.0(3)
C13 C5 C6 C7 -178.3(2)
C5 C6 C7 C8 0.7(4)
C6 C7 C8 C9 -0.3(4)
C7 C8 C9 C4 -0.9(3)
C7 C8 C9 C10 176.3(2)
C5 C4 C9 C8 1.7(3)
N1 C4 C9 C8 179.12(18)
C5 C4 C9 C10 -175.4(2)
N1 C4 C9 C10 2.0(3)
C8 C9 C10 C12 18.3(3)
C4 C9 C10 C12 -164.6(2)
C8 C9 C10 C11 -105.4(2)
C4 C9 C10 C11 71.6(3)
C4 C5 C13 C14 -105.9(3)
C6 C5 C13 C14 72.3(3)
C4 C5 C13 C15 131.4(2)
C6 C5 C13 C15 -50.4(3)
C1 N2 C16 C21 -109.1(2)
C3 N2 C16 C21 64.0(3)
C1 N2 C16 C17 72.4(3)
C3 N2 C16 C17 -114.5(2)
C21 C16 C17 C18 -1.1(3)
N2 C16 C17 C18 177.29(18)
C21 C16 C17 C25 -178.5(2)
N2 C16 C17 C25 -0.1(3)
C16 C17 C18 C19 -0.6(3)
C25 C17 C18 C19 176.8(2)
C17 C18 C19 C20 1.5(4)
C18 C19 C20 C21 -0.8(4)
C17 C16 C21 C20 1.8(3)
N2 C16 C21 C20 -176.61(19)
C17 C16 C21 C22 -179.2(2)
N2 C16 C21 C22 2.4(3)
C19 C20 C21 C16 -0.8(3)
C19 C20 C21 C22 -179.9(2)
C16 C21 C22 C24 123.7(2)
C20 C21 C22 C24 -57.2(3)
C16 C21 C22 C23 -113.6(3)
C20 C21 C22 C23 65.4(3)
C16 C17 C25 C26 77.8(3)
C18 C17 C25 C26 -99.5(3)
C16 C17 C25 C27 -156.6(2)
C18 C17 C25 C27 26.2(3)
C32 Zn1 C28 C30 -169.70(16)
C1 Zn1 C28 C30 12.2(2)
C32 Zn1 C28 C31 -47.7(2)
C1 Zn1 C28 C31 134.20(16)
C32 Zn1 C28 C29 69.7(2)
C1 Zn1 C28 C29 -108.41(17)
C28 Zn1 C32 C33 -146.77(19)
C1 Zn1 C32 C33 31.4(2)
C28 Zn1 C32 C35 92.2(2)
C1 Zn1 C32 C35 -89.7(2)
C28 Zn1 C32 C34 -25.7(2)
C1 Zn1 C32 C34 152.52(18)
